data_2201671
loop_
_publ_author_name
'B. Sridhar'
'N. Srinivasan'
'R. K. Rajaram'

_publ_section_title
;
 <small>L</small>-Aspartic acid nitrate--<small>L</small>-aspartic acid
 (1/1)
;
_journal_issue 12
_journal_name_full 'Acta Crystallographica Section E'
_journal_page_first o1372
_journal_page_last o1374
_journal_paper_doi 10.1107/S1600536802020305
_journal_volume 58
_journal_year 2002
_chemical_formula_iupac 'C4 H8 N O4 1+, N O3 1-, C4 H7 N O4'
_chemical_formula_moiety 'C4 H8 N O4 1+, N O3 1-, C4 H7 N O4'
_chemical_formula_sum 'C8 H15 N3 O11'
_chemical_formula_weight 329.23
_chemical_name_common 'Bis(L-aspartic acid) nitrate'
_chemical_name_systematic
;
Bis(L-aspartic acid) nitrate
;
_space_group_IT_number 19
_symmetry_cell_setting orthorhombic
_symmetry_space_group_name_Hall 'P 2ac 2ab'
_symmetry_space_group_name_H-M 'P 21 21 21'
_atom_sites_solution_hydrogens geom
_atom_sites_solution_primary direct
_atom_sites_solution_secondary difmap
_audit_creation_method SHELXL-97
_cell_angle_alpha 90.00
_cell_angle_beta 90.00
_cell_angle_gamma 90.00
_cell_formula_units_Z 4
_cell_length_a 5.5840(7)
_cell_length_b 11.491(3)
_cell_length_c 21.043(5)
_cell_measurement_reflns_used 25
_cell_measurement_temperature 293(2)
_cell_measurement_theta_max 14.745
_cell_measurement_theta_min 11.027
_cell_volume 1350.2(5)
_computing_cell_refinement 'CAD-4 Software'
_computing_data_collection 'CAD-4 Software (Enraf-Nonius, 1989)'
_computing_data_reduction 'CAD-4 Software'
_computing_molecular_graphics 'PLATON (Spek, 1999)'
_computing_publication_material SHELXL97
_computing_structure_refinement 'SHELXL97 (Sheldrick, 1997)'
_computing_structure_solution 'SHELXS97 (Sheldrick, 1997)'
_diffrn_ambient_temperature 296(2)
_diffrn_measured_fraction_theta_full 1.000
_diffrn_measured_fraction_theta_max 1.000
_diffrn_measurement_device_type 'Enraf-Nonius CAD-4'
_diffrn_measurement_method \w-2\q
_diffrn_radiation_monochromator graphite
_diffrn_radiation_source 'fine-focus sealed tube'
_diffrn_radiation_type MoK\a
_diffrn_radiation_wavelength 0.71073
_diffrn_reflns_av_R_equivalents 0.0202
_diffrn_reflns_av_sigmaI/netI 0.0809
_diffrn_reflns_limit_h_max 6
_diffrn_reflns_limit_h_min 0
_diffrn_reflns_limit_k_max 13
_diffrn_reflns_limit_k_min -1
_diffrn_reflns_limit_l_max 24
_diffrn_reflns_limit_l_min -1
_diffrn_reflns_number 1640
_diffrn_reflns_theta_full 24.97
_diffrn_reflns_theta_max 24.97
_diffrn_reflns_theta_min 1.94
_diffrn_standards_decay_% none
_diffrn_standards_interval_time 60
_diffrn_standards_number 3
_exptl_absorpt_coefficient_mu 0.153
_exptl_absorpt_correction_T_max 0.9681
_exptl_absorpt_correction_T_min 0.9321
_exptl_absorpt_correction_type '\y scan'
_exptl_absorpt_process_details '(North et al., 1968)'
_exptl_crystal_colour colourless
_exptl_crystal_density_diffrn 1.620
_exptl_crystal_density_meas 1.58
_exptl_crystal_density_method 'flotation in mixture of carbon tetrachloride and xylene'
_exptl_crystal_description needle
_exptl_crystal_F_000 688
_exptl_crystal_size_max 0.5
_exptl_crystal_size_mid 0.2
_exptl_crystal_size_min 0.2
_refine_diff_density_max 0.239
_refine_diff_density_min -0.298
_refine_ls_extinction_coef 0.011(3)
_refine_ls_extinction_expression Fc^*^=kFc[1+0.001xFc^2^\l^3^/sin(2\q)]^-1/4^
_refine_ls_extinction_method SHELXL
_refine_ls_goodness_of_fit_ref 1.022
_refine_ls_hydrogen_treatment mixed
_refine_ls_matrix_type full
_refine_ls_number_parameters 212
_refine_ls_number_reflns 1578
_refine_ls_number_restraints 0
_refine_ls_restrained_S_all 1.022
_refine_ls_R_factor_all 0.1094
_refine_ls_R_factor_gt 0.0414
_refine_ls_shift/su_max <0.001
_refine_ls_shift/su_mean 0.000
_refine_ls_structure_factor_coef Fsqd
_refine_ls_weighting_details 'calc w = 1/[\s^2^(Fo^2^)+(0.058P)^2^+0.0829P] where P = (Fo^2^+2Fc^2^)/3'
_refine_ls_weighting_scheme calc
_refine_ls_wR_factor_gt 0.0940
_refine_ls_wR_factor_ref 0.1182
_reflns_number_gt 929
_reflns_number_total 1578
_reflns_threshold_expression I>2\s(I)
_cod_data_source_file wn6125.cif
_cod_data_source_block I
_cod_depositor_comments
;
The following automatic conversions were performed:
'_symmetry_cell_setting' value 'Orthorhombic' changed to 'orthorhombic'
according to '/home/saulius/struct/CIF-dictionaries/cif_core.dic'
dictionary named 'cif_core.dic' version 2.4.1 from 2010-06-29.

Automatic conversion script
Id: cif_fix_enum 1527 2010-12-29 10:47:43Z saulius 

The following automatic conversions were performed:

'_symmetry_cell_setting' value 'Orthorhombic' changed to
'orthorhombic' according to
/home/saulius/struct/CIF-dictionaries/cif_core.dic dictionary named
'cif_core.dic' version 2.4.1 from 2010-06-29.

Automatic conversion script
Id: cif_fix_values 1715 2011-07-08 13:25:40Z adriana 
;
_cod_database_code 2201671
_cod_database_fobs_code 2201671

loop_
_symmetry_equiv_pos_as_xyz
'x, y, z'
'-x+1/2, -y, z+1/2'
'x+1/2, -y+1/2, -z'
'-x, y+1/2, -z+1/2'

loop_
_atom_site_label
_atom_site_fract_x
_atom_site_fract_y
_atom_site_fract_z
_atom_site_U_iso_or_equiv
_atom_site_adp_type
_atom_site_calc_flag
_atom_site_refinement_flags
_atom_site_occupancy
_atom_site_disorder_assembly
_atom_site_disorder_group
_atom_site_type_symbol
O1A 1.2219(7) -0.1138(3) 0.48094(17) 0.0314(10) Uani d . 1 . . O
O1B 1.1335(8) 0.0165(4) 0.40417(18) 0.0396(11) Uani d . 1 . . O
H1B 1.289(15) 0.009(8) 0.376(3) 0.11(3) Uiso d . 1 . . H
C11 1.0862(11) -0.0487(5) 0.4529(2) 0.0280(14) Uani d . 1 . . C
C12 0.8217(10) -0.0363(4) 0.4712(2) 0.0213(13) Uani d . 1 . . C
H12 0.7266 -0.0545 0.4334 0.026 Uiso calc R 1 . . H
N11 0.7613(8) -0.1242(4) 0.5204(2) 0.0286(12) Uani d . 1 . . N
H11A 0.6072 -0.1179 0.5307 0.043 Uiso calc R 1 . . H
H11B 0.8509 -0.1123 0.5548 0.043 Uiso calc R 1 . . H
H11C 0.7894 -0.1952 0.5052 0.043 Uiso calc R 1 . . H
C13 0.7539(11) 0.0870(4) 0.4922(2) 0.0273(13) Uani d . 1 . . C
H13A 0.7759 0.1390 0.4563 0.033 Uiso calc R 1 . . H
H13B 0.5849 0.0876 0.5029 0.033 Uiso calc R 1 . . H
C14 0.8914(11) 0.1353(5) 0.5478(2) 0.0270(14) Uani d . 1 . . C
O1C 1.0679(7) 0.0892(4) 0.57031(16) 0.0375(11) Uani d . 1 . . O
O1D 0.8000(8) 0.2330(3) 0.56814(19) 0.0414(12) Uani d . 1 . . O
H1D 0.849(11) 0.270(5) 0.607(3) 0.05(2) Uiso d . 1 . . H
O2A 0.5429(9) 0.1827(4) 0.33741(18) 0.0469(13) Uani d . 1 . . O
O2B 0.4999(8) -0.0102(4) 0.33645(18) 0.0402(11) Uani d . 1 . . O
C21 0.5667(10) 0.0847(5) 0.3135(2) 0.0283(13) Uani d . 1 . . C
C22 0.6907(9) 0.0773(5) 0.2487(2) 0.0240(13) Uani d . 1 . . C
H22 0.5733 0.0462 0.2186 0.029 Uiso calc R 1 . . H
N21 0.7516(8) 0.1980(4) 0.22727(19) 0.0268(11) Uani d . 1 . . N
H21A 0.6204 0.2420 0.2281 0.040 Uiso calc R 1 . . H
H21B 0.8092 0.1955 0.1879 0.040 Uiso calc R 1 . . H
H21C 0.8613 0.2283 0.2531 0.040 Uiso calc R 1 . . H
C23 0.9042(11) -0.0038(5) 0.2478(2) 0.0322(14) Uani d . 1 . . C
H23A 1.0300 0.0291 0.2740 0.039 Uiso calc R 1 . . H
H23B 0.8578 -0.0776 0.2665 0.039 Uiso calc R 1 . . H
C24 1.0026(11) -0.0258(5) 0.1819(2) 0.0277(14) Uani d . 1 . . C
O2C 0.9084(8) 0.0106(3) 0.13420(17) 0.0367(11) Uani d . 1 . . O
O2D 1.2010(7) -0.0881(4) 0.18295(17) 0.0404(11) Uani d . 1 . . O
H2D 1.274(13) -0.120(6) 0.140(3) 0.07(2) Uiso d . 1 . . H
N1 0.2416(10) 0.7685(4) 0.6397(2) 0.0316(12) Uani d . 1 . . N
O1 0.2544(7) 0.7870(3) 0.69917(17) 0.0397(11) Uani d . 1 . . O
O2 0.0374(7) 0.7696(4) 0.61466(19) 0.0447(12) Uani d . 1 . . O
O3 0.4204(8) 0.7467(4) 0.60902(19) 0.0471(12) Uani d . 1 . . O

loop_
_atom_site_aniso_label
_atom_site_aniso_U_11
_atom_site_aniso_U_22
_atom_site_aniso_U_33
_atom_site_aniso_U_12
_atom_site_aniso_U_13
_atom_site_aniso_U_23
O1A 0.024(2) 0.039(2) 0.031(2) 0.004(2) -0.004(2) -0.0002(19)
O1B 0.039(3) 0.042(2) 0.038(2) 0.002(2) 0.014(2) 0.015(2)
C11 0.032(4) 0.030(3) 0.022(3) -0.007(3) 0.002(3) -0.011(3)
C12 0.027(3) 0.019(3) 0.018(3) 0.003(3) -0.001(2) 0.001(2)
N11 0.022(3) 0.031(3) 0.032(2) -0.003(3) 0.001(3) -0.001(2)
C13 0.025(3) 0.031(3) 0.026(3) 0.001(4) -0.005(3) -0.002(3)
C14 0.031(4) 0.031(3) 0.020(3) -0.001(3) 0.000(3) 0.000(3)
O1C 0.032(3) 0.045(2) 0.036(2) 0.011(2) -0.014(2) -0.009(2)
O1D 0.050(3) 0.028(2) 0.045(2) 0.009(2) -0.013(2) -0.018(2)
O2A 0.061(3) 0.043(3) 0.037(2) -0.007(2) 0.019(2) -0.015(2)
O2B 0.040(3) 0.043(2) 0.038(2) 0.003(2) 0.017(2) 0.007(2)
C21 0.025(3) 0.037(3) 0.023(3) -0.001(3) 0.002(3) 0.000(3)
C22 0.019(3) 0.029(3) 0.024(3) -0.001(3) 0.005(3) 0.001(3)
N21 0.019(3) 0.031(3) 0.031(2) -0.005(3) 0.007(2) -0.004(2)
C23 0.032(3) 0.037(3) 0.028(3) 0.008(3) 0.005(3) 0.005(3)
C24 0.033(4) 0.025(3) 0.026(3) -0.003(3) 0.004(3) 0.008(3)
O2C 0.041(3) 0.044(2) 0.024(2) 0.010(2) 0.003(2) 0.001(2)
O2D 0.041(3) 0.051(3) 0.029(2) 0.025(2) 0.009(2) 0.004(2)
N1 0.028(3) 0.030(3) 0.037(3) -0.006(3) 0.006(3) -0.007(2)
O1 0.028(2) 0.055(3) 0.036(2) -0.001(2) 0.000(2) -0.007(2)
O2 0.028(3) 0.061(3) 0.046(2) -0.003(2) -0.013(2) 0.012(2)
O3 0.040(3) 0.047(3) 0.054(3) -0.002(2) 0.011(3) -0.019(2)

loop_
_atom_type_symbol
_atom_type_description
_atom_type_scat_dispersion_real
_atom_type_scat_dispersion_imag
_atom_type_scat_source
C C 0.0033 0.0016 'International Tables Vol C Tables 4.2.6.8 and 6.1.1.4'
H H 0.0000 0.0000 'International Tables Vol C Tables 4.2.6.8 and 6.1.1.4'
N N 0.0061 0.0033 'International Tables Vol C Tables 4.2.6.8 and 6.1.1.4'
O O 0.0106 0.0060 'International Tables Vol C Tables 4.2.6.8 and 6.1.1.4'

loop_
_geom_angle_atom_site_label_1
_geom_angle_atom_site_label_2
_geom_angle_atom_site_label_3
_geom_angle
_geom_angle_publ_flag
C11 O1B H1B 124(5) ?
O1A C11 O1B 127.7(6) ?
O1A C11 C12 122.3(5) yes
O1B C11 C12 109.9(5) yes
N11 C12 C13 111.9(4) ?
N11 C12 C11 109.3(4) ?
C13 C12 C11 113.4(5) ?
N11 C12 H12 107.3 ?
C13 C12 H12 107.3 ?
C11 C12 H12 107.3 ?
C12 N11 H11A 109.5 ?
C12 N11 H11B 109.5 ?
H11A N11 H11B 109.5 ?
C12 N11 H11C 109.5 ?
H11A N11 H11C 109.5 ?
H11B N11 H11C 109.5 ?
C14 C13 C12 116.0(5) ?
C14 C13 H13A 108.3 ?
C12 C13 H13A 108.3 ?
C14 C13 H13B 108.3 ?
C12 C13 H13B 108.3 ?
H13A C13 H13B 107.4 ?
O1C C14 O1D 124.3(5) ?
O1C C14 C13 123.8(5) ?
O1D C14 C13 111.8(5) ?
C14 O1D H1D 123(4) ?
O2A C21 O2B 127.1(5) ?
O2A C21 C22 117.4(5) yes
O2B C21 C22 115.5(5) yes
N21 C22 C23 112.8(4) ?
N21 C22 C21 108.6(4) ?
C23 C22 C21 113.7(4) ?
N21 C22 H22 107.1 ?
C23 C22 H22 107.1 ?
C21 C22 H22 107.1 ?
C22 N21 H21A 109.5 ?
C22 N21 H21B 109.5 ?
H21A N21 H21B 109.5 ?
C22 N21 H21C 109.5 ?
H21A N21 H21C 109.5 ?
H21B N21 H21C 109.5 ?
C24 C23 C22 113.7(5) ?
C24 C23 H23A 108.8 ?
C22 C23 H23A 108.8 ?
C24 C23 H23B 108.8 ?
C22 C23 H23B 108.8 ?
H23A C23 H23B 107.7 ?
O2C C24 O2D 124.6(5) ?
O2C C24 C23 123.1(5) ?
O2D C24 C23 112.4(5) ?
C24 O2D H2D 120(4) ?
O3 N1 O2 121.7(5) ?
O3 N1 O1 120.8(6) ?
O2 N1 O1 117.5(5) ?

loop_
_geom_bond_atom_site_label_1
_geom_bond_atom_site_label_2
_geom_bond_site_symmetry_2
_geom_bond_distance
_geom_bond_publ_flag
O1A C11 . 1.217(7) y
O1B C11 . 1.297(6) y
O1B H1B . 1.05(8) ?
C11 C12 . 1.533(8) ?
C12 N11 . 1.485(6) ?
C12 C13 . 1.532(7) ?
C12 H12 . 0.98 ?
N11 H11A . 0.89 ?
N11 H11B . 0.8900 ?
N11 H11C . 0.8900 ?
C13 C14 . 1.505(7) ?
C13 H13A . 0.9700 ?
C13 H13B . 0.9700 ?
C14 O1C . 1.215(6) y
C14 O1D . 1.306(6) y
O1D H1D . 0.96(6) ?
O2A C21 . 1.240(7) y
O2B C21 . 1.250(6) y
C21 C22 . 1.531(7) ?
C22 N21 . 1.498(7) ?
C22 C23 . 1.513(7) ?
C22 H22 . 0.9800 ?
N21 H21A . 0.8900 ?
N21 H21B . 0.8900 ?
N21 H21C . 0.8900 ?
C23 C24 . 1.512(7) ?
C23 H23A . 0.9700 ?
C23 H23B . 0.9700 ?
C24 O2C . 1.208(6) y
C24 O2D . 1.319(7) y
O2D H2D . 1.06(6) ?
N1 O3 . 1.215(6) ?
N1 O2 . 1.256(6) ?
N1 O1 . 1.272(5) ?

loop_
_geom_hbond_atom_site_label_D
_geom_hbond_atom_site_label_H
_geom_hbond_atom_site_label_A
_geom_hbond_site_symmetry_A
_geom_hbond_distance_DH
_geom_hbond_distance_HA
_geom_hbond_distance_DA
_geom_hbond_angle_DHA
O1B H1B O2B 1_655 1.05(8) 1.47(8) 2.512(5) 175(8)
N11 H11A O1A 1_455 0.89 2.39 3.126(6) 140
N11 H11A O3 1_545 0.89 2.50 3.050(6) 121
N11 H11B O2 1_645 0.89 2.12 2.793(6) 131
N11 H11B O1C . 0.89 2.63 3.170(6) 120
N11 H11C O1A 3_446 0.89 2.25 3.018(5) 145
N11 H11C O3 3_556 0.89 2.58 3.192(6) 127
O1D H1D O2A 3_556 0.96(6) 1.68(6) 2.594(5) 156(6)
N21 H21A O1 2_564 0.89 2.20 2.892(6) 134
N21 H21B O3 2_664 0.89 2.34 3.155(6) 152
N21 H21B O2C . 0.89 2.47 3.040(5) 122
N21 H21C O2D 4_755 0.89 2.53 3.111(6) 124
O2D H2D O1C 2_754 1.06(6) 1.74(6) 2.699(5) 148(5)

loop_
_geom_torsion_atom_site_label_1
_geom_torsion_atom_site_label_2
_geom_torsion_atom_site_label_3
_geom_torsion_atom_site_label_4
_geom_torsion
_geom_torsion_publ_flag
O1A C11 C12 N11 -7.0(7) y
O1B C11 C12 N11 171.4(4) ?
O1A C11 C12 C13 118.6(6) ?
O1B C11 C12 C13 -63.0(5) ?
N11 C12 C13 C14 66.1(6) y
C11 C12 C13 C14 -58.1(6) y
C12 C13 C14 O1C 10.0(8) y
C12 C13 C14 O1D -170.8(5) y
O2A C21 C22 N21 -1.7(7) y
O2B C21 C22 N21 178.2(5) ?
O2A C21 C22 C23 124.8(6) ?
O2B C21 C22 C23 -55.3(7) ?
N21 C22 C23 C24 -64.8(6) y
C21 C22 C23 C24 170.9(5) y
C22 C23 C24 O2C -5.5(8) y
C22 C23 C24 O2D 174.3(5) y
